data_4503997
loop_
_publ_author_name
'Mori, Yutaka'
'Matsumoto, Akikazu'

_publ_section_title
;
 Molecular Stacking and Photoreactions of Fluorine-Substituted Benzyl
 Muconates in the Crystals
;
_journal_issue 2
_journal_name_full 'Crystal Growth &amp; Design'
_journal_page_first 377
_journal_paper_doi 10.1021/cg060643b
_journal_volume 7
_journal_year 2007
_chemical_formula_moiety 'C20 H8 F10 O4 '
_chemical_formula_sum 'C20 H8 F10 O4'
_chemical_formula_weight 502.26
_space_group_IT_number 2
_symmetry_cell_setting triclinic
_symmetry_space_group_name_Hall '-P 1'
_symmetry_space_group_name_H-M 'P -1'
_atom_sites_solution_hydrogens geom
_atom_sites_solution_primary direct
_atom_sites_solution_secondary difmap
_audit_creation_method SHELXL-97
_cell_angle_alpha 93.41(4)
_cell_angle_beta 95.44(3)
_cell_angle_gamma 105.30(4)
_cell_formula_units_Z 1
_cell_length_a 5.200(2)
_cell_length_b 5.486(2)
_cell_length_c 17.773(7)
_cell_measurement_reflns_used 4437
_cell_measurement_temperature 203(2)
_cell_measurement_theta_max 27.4
_cell_measurement_theta_min 3.5
_cell_volume 485.0(3)
_computing_cell_refinement PROCESS-AUTO
_computing_data_collection PROCESS-AUTO
_computing_data_reduction CrystalStructure
_computing_publication_material 'CrystalStructure 3.7.0'
_computing_structure_refinement 'SHELXL-97 (Sheldrick, 1997)'
_computing_structure_solution SIR92
_diffrn_ambient_temperature 203(2)
_diffrn_detector_area_resol_mean 10.00
_diffrn_measured_fraction_theta_full 0.904
_diffrn_measured_fraction_theta_max 0.904
_diffrn_measurement_device_type 'Rigaku RAXIS-RAPID'
_diffrn_measurement_method \w
_diffrn_radiation_monochromator graphite
_diffrn_radiation_source 'fine-focus sealed tube'
_diffrn_radiation_type MoK\a
_diffrn_radiation_wavelength 0.71075
_diffrn_reflns_av_R_equivalents 0.0000
_diffrn_reflns_av_sigmaI/netI 0.0114
_diffrn_reflns_limit_h_max 6
_diffrn_reflns_limit_h_min -6
_diffrn_reflns_limit_k_max 7
_diffrn_reflns_limit_k_min -7
_diffrn_reflns_limit_l_max 22
_diffrn_reflns_limit_l_min -22
_diffrn_reflns_number 1994
_diffrn_reflns_theta_full 27.39
_diffrn_reflns_theta_max 27.39
_diffrn_reflns_theta_min 3.87
_exptl_absorpt_coefficient_mu 0.181
_exptl_absorpt_correction_T_max 0.9560
_exptl_absorpt_correction_T_min 0.9228
_exptl_absorpt_correction_type multi-scan
_exptl_crystal_colour colorless
_exptl_crystal_density_diffrn 1.720
_exptl_crystal_density_method 'not measured'
_exptl_crystal_description block
_exptl_crystal_F_000 250
_exptl_crystal_size_max 0.45
_exptl_crystal_size_mid 0.40
_exptl_crystal_size_min 0.25
_refine_diff_density_max 0.186
_refine_diff_density_min -0.280
_refine_diff_density_rms 0.055
_refine_ls_extinction_method none
_refine_ls_goodness_of_fit_ref 1.076
_refine_ls_hydrogen_treatment constr
_refine_ls_matrix_type full
_refine_ls_number_parameters 155
_refine_ls_number_reflns 1994
_refine_ls_number_restraints 0
_refine_ls_restrained_S_all 1.076
_refine_ls_R_factor_all 0.0778
_refine_ls_R_factor_gt 0.0594
_refine_ls_shift/su_max 0.000
_refine_ls_shift/su_mean 0.000
_refine_ls_structure_factor_coef Fsqd
_refine_ls_weighting_details 'calc w=1/[\s^2^(Fo^2^)+(0.0945P)^2^+0.1630P] where P=(Fo^2^+2Fc^2^)/3'
_refine_ls_weighting_scheme calc
_refine_ls_wR_factor_gt 0.1647
_refine_ls_wR_factor_ref 0.1806
_reflns_number_gt 1450
_reflns_number_total 1994
_reflns_threshold_expression >2sigma(I)
_cod_data_source_file cg060643bsi20060925_055706.cif
_cod_data_source_block (E,E)-8
_cod_depositor_comments
;
The following automatic conversions were performed:

data name '_diffrn_measurement_device_typ' was replaced with
'_diffrn_measurement_device_type' as specified in the replacement
file 'data/replacement-values/replacement_tags.lst'.

Automatic conversion script
Id: cif_correct_tags 9268 2022-04-12 08:56:07Z antanas 
;
_cod_database_code 4503997

loop_
_symmetry_equiv_pos_as_xyz
'x, y, z'
'-x, -y, -z'

loop_
_atom_site_label
_atom_site_type_symbol
_atom_site_fract_x
_atom_site_fract_y
_atom_site_fract_z
_atom_site_U_iso_or_equiv
_atom_site_adp_type
_atom_site_occupancy
_atom_site_symmetry_multiplicity
_atom_site_calc_flag
_atom_site_refinement_flags
F6 F 0.3159(4) 0.8062(4) 0.25051(14) 0.0942(7) Uani 1 1 d .
F7 F 0.1197(5) 0.6787(7) 0.10472(17) 0.1572(14) Uani 1 1 d .
F8 F 0.2789(7) 0.3161(7) 0.02251(13) 0.1787(18) Uani 1 1 d .
F9 F 0.6443(7) 0.0980(6) 0.08779(15) 0.1552(14) Uani 1 1 d .
F10 F 0.8373(4) 0.2265(4) 0.23389(13) 0.0935(7) Uani 1 1 d .
O1 O 0.2744(4) 0.5578(3) 0.40796(10) 0.0568(5) Uani 1 1 d .
O2 O 0.5818(3) 0.3702(3) 0.37089(9) 0.0516(4) Uani 1 1 d .
C1 C 0.3670(4) 0.3779(4) 0.40574(11) 0.0407(5) Uani 1 1 d .
C2 C 0.2621(4) 0.1421(4) 0.44141(12) 0.0434(5) Uani 1 1 d .
H2 H 0.3426 0.0087 0.4354 0.052 Uiso 1 1 calc R
C3 C 0.0556(4) 0.1138(4) 0.48206(12) 0.0427(5) Uani 1 1 d .
H3 H -0.0221 0.2493 0.4877 0.051 Uiso 1 1 calc R
C4 C 0.6925(5) 0.5846(5) 0.32852(14) 0.0523(6) Uani 1 1 d .
H4A H 0.8887 0.6221 0.3336 0.063 Uiso 1 1 calc R
H4B H 0.6446 0.7349 0.3486 0.063 Uiso 1 1 calc R
C5 C 0.5823(5) 0.5211(5) 0.24679(15) 0.0581(6) Uani 1 1 d .
C6 C 0.4002(6) 0.6281(7) 0.21144(19) 0.0755(9) Uani 1 1 d .
C7 C 0.2967(7) 0.5657(10) 0.1360(3) 0.1029(14) Uani 1 1 d .
C8 C 0.3786(11) 0.3822(12) 0.0953(2) 0.122(2) Uani 1 1 d .
C9 C 0.5614(10) 0.2738(8) 0.1280(2) 0.1043(15) Uani 1 1 d .
C10 C 0.6592(7) 0.3395(6) 0.20294(18) 0.0755(9) Uani 1 1 d .

loop_
_atom_site_aniso_label
_atom_site_aniso_U_11
_atom_site_aniso_U_22
_atom_site_aniso_U_33
_atom_site_aniso_U_23
_atom_site_aniso_U_13
_atom_site_aniso_U_12
F6 0.0757(12) 0.1023(15) 0.1163(16) 0.0585(13) 0.0155(11) 0.0322(11)
F7 0.0926(16) 0.219(3) 0.130(2) 0.113(2) -0.0318(15) -0.0149(18)
F8 0.175(3) 0.223(3) 0.0563(12) 0.0189(16) -0.0127(15) -0.081(3)
F9 0.202(3) 0.125(2) 0.0971(17) -0.0392(15) 0.071(2) -0.036(2)
F10 0.0987(15) 0.0789(12) 0.1077(15) 0.0003(11) 0.0442(12) 0.0228(11)
O1 0.0638(10) 0.0399(8) 0.0753(12) 0.0161(7) 0.0207(9) 0.0224(7)
O2 0.0570(9) 0.0495(9) 0.0559(9) 0.0155(7) 0.0180(7) 0.0213(7)
C1 0.0437(11) 0.0390(10) 0.0392(10) 0.0026(8) 0.0018(8) 0.0121(8)
C2 0.0524(12) 0.0365(10) 0.0437(11) 0.0038(8) 0.0030(9) 0.0175(9)
C3 0.0501(12) 0.0367(10) 0.0433(11) 0.0044(8) 0.0035(9) 0.0159(9)
C4 0.0514(13) 0.0514(12) 0.0529(13) 0.0105(10) 0.0107(10) 0.0088(10)
C5 0.0525(13) 0.0619(15) 0.0535(14) 0.0157(11) 0.0119(11) 0.0000(11)
C6 0.0603(16) 0.087(2) 0.0717(18) 0.0376(17) 0.0063(14) 0.0003(15)
C7 0.070(2) 0.131(3) 0.083(2) 0.058(3) -0.0076(19) -0.021(2)
C8 0.114(4) 0.147(4) 0.054(2) 0.023(2) 0.000(2) -0.051(3)
C9 0.118(3) 0.099(3) 0.062(2) -0.010(2) 0.032(2) -0.033(2)
C10 0.079(2) 0.0736(18) 0.0637(17) 0.0065(14) 0.0272(15) -0.0048(16)

loop_
_atom_type_symbol
_atom_type_description
_atom_type_scat_dispersion_real
_atom_type_scat_dispersion_imag
_atom_type_scat_source
C C 0.0033 0.0016 'International Tables Vol C Tables 4.2.6.8 and 6.1.1.4'
H H 0.0000 0.0000 'International Tables Vol C Tables 4.2.6.8 and 6.1.1.4'
O O 0.0106 0.0060 'International Tables Vol C Tables 4.2.6.8 and 6.1.1.4'
F F 0.0171 0.0103 'International Tables Vol C Tables 4.2.6.8 and 6.1.1.4'

loop_
_geom_angle_atom_site_label_1
_geom_angle_atom_site_label_2
_geom_angle_atom_site_label_3
_geom_angle
_geom_angle_site_symmetry_1
_geom_angle_site_symmetry_3
C1 O2 C4 116.75(17) . .
O1 C1 O2 123.76(19) . .
O1 C1 C2 124.9(2) . .
O2 C1 C2 111.38(17) . .
C3 C2 C1 121.38(19) . .
C3 C2 H2 119.3 . .
C1 C2 H2 119.3 . .
C2 C3 C3 123.6(2) . 2_556
C2 C3 H3 118.2 . .
C3 C3 H3 118.2 2_556 .
O2 C4 C5 109.1(2) . .
O2 C4 H4A 109.9 . .
C5 C4 H4A 109.9 . .
O2 C4 H4B 109.9 . .
C5 C4 H4B 109.9 . .
H4A C4 H4B 108.3 . .
C6 C5 C10 116.3(3) . .
C6 C5 C4 123.5(3) . .
C10 C5 C4 120.2(3) . .
F6 C6 C5 119.6(3) . .
F6 C6 C7 117.3(4) . .
C5 C6 C7 123.1(4) . .
F7 C7 C8 121.8(5) . .
F7 C7 C6 120.0(5) . .
C8 C7 C6 118.1(4) . .
F8 C8 C9 120.1(7) . .
F8 C8 C7 119.3(6) . .
C9 C8 C7 120.6(4) . .
F9 C9 C8 120.5(5) . .
F9 C9 C10 119.8(5) . .
C8 C9 C10 119.7(4) . .
F10 C10 C9 118.2(4) . .
F10 C10 C5 119.6(3) . .
C9 C10 C5 122.2(4) . .

loop_
_geom_bond_atom_site_label_1
_geom_bond_atom_site_label_2
_geom_bond_distance
_geom_bond_site_symmetry_2
F6 C6 1.353(4) .
F7 C7 1.336(5) .
F8 C8 1.338(5) .
F9 C9 1.349(5) .
F10 C10 1.339(4) .
O1 C1 1.207(2) .
O2 C1 1.336(3) .
O2 C4 1.453(3) .
C1 C2 1.471(3) .
C2 C3 1.331(3) .
C2 H2 0.9400 .
C3 C3 1.443(4) 2_556
C3 H3 0.9400 .
C4 C5 1.495(4) .
C4 H4A 0.9800 .
C4 H4B 0.9800 .
C5 C6 1.364(4) .
C5 C10 1.392(4) .
C6 C7 1.384(5) .
C7 C8 1.384(8) .
C8 C9 1.353(8) .
C9 C10 1.371(5) .

loop_
_geom_torsion_atom_site_label_1
_geom_torsion_atom_site_label_2
_geom_torsion_atom_site_label_3
_geom_torsion_atom_site_label_4
_geom_torsion
_geom_torsion_site_symmetry_4
C4 O2 C1 O1 -5.2(3) .
C4 O2 C1 C2 175.55(18) .
O1 C1 C2 C3 -2.2(3) .
O2 C1 C2 C3 177.01(19) .
C1 C2 C3 C3 179.7(2) 2_556
C1 O2 C4 C5 -96.2(2) .
O2 C4 C5 C6 108.8(3) .
O2 C4 C5 C10 -69.5(3) .
C10 C5 C6 F6 180.0(2) .
C4 C5 C6 F6 1.6(4) .
C10 C5 C6 C7 -0.8(4) .
C4 C5 C6 C7 -179.1(3) .
F6 C6 C7 F7 -0.4(4) .
C5 C6 C7 F7 -179.7(3) .
F6 C6 C7 C8 -179.4(3) .
C5 C6 C7 C8 1.3(5) .
F7 C7 C8 F8 0.2(6) .
C6 C7 C8 F8 179.1(3) .
F7 C7 C8 C9 178.9(3) .
C6 C7 C8 C9 -2.1(6) .
F8 C8 C9 F9 -0.1(6) .
C7 C8 C9 F9 -178.9(3) .
F8 C8 C9 C10 -178.9(3) .
C7 C8 C9 C10 2.4(6) .
F9 C9 C10 F10 0.4(5) .
C8 C9 C10 F10 179.2(3) .
F9 C9 C10 C5 179.4(3) .
C8 C9 C10 C5 -1.8(5) .
C6 C5 C10 F10 180.0(2) .
C4 C5 C10 F10 -1.6(4) .
C6 C5 C10 C9 1.0(4) .
C4 C5 C10 C9 179.4(3) .
